data_4034902
loop_
_publ_author_name
'Richardson, Mark B.'
'Brown, Derek B.'
'Vasquez, Carlos A.'
'Ziller, Joseph W.'
'Johnston, Kevin M.'
'Weiss, Gregory A.'

_publ_section_title
;
 Synthesis and Explosion Hazards of 4-Azido-l-phenylalanine.
;
_journal_issue 8
_journal_name_full 'The Journal of organic chemistry'
_journal_page_first 4525
_journal_page_last 4536
_journal_paper_doi 10.1021/acs.joc.8b00270
_journal_volume 83
_journal_year 2018
_chemical_absolute_configuration unk
_chemical_formula_sum 'C10 H14 N2 O5'
_chemical_formula_weight 242.23
_space_group_crystal_system orthorhombic
_space_group_IT_number 19
_space_group_name_Hall 'P 2ac 2ab'
_space_group_name_H-M_alt 'P 21 21 21'
_atom_sites_solution_hydrogens difmap
_atom_sites_solution_primary direct
_atom_sites_solution_secondary difmap
_audit_creation_method SHELXL-2014/7
_cell_angle_alpha 90
_cell_angle_beta 90
_cell_angle_gamma 90
_cell_formula_units_Z 4
_cell_length_a 5.6312(2)
_cell_length_b 13.6957(6)
_cell_length_c 15.9894(6)
_cell_measurement_reflns_used 9413
_cell_measurement_temperature 88(2)
_cell_measurement_theta_max 28.85
_cell_measurement_theta_min 2.55
_cell_volume 1233.15(8)
_computing_cell_refinement 'Bruker SAINT 8.34a, 2013'
_computing_data_collection 'Bruker APEX2 2014.11-0, 2014'
_computing_data_reduction 'Bruker SAINT 8.34a, 2013'
_computing_molecular_graphics 'Bruker SHELXTL'
_computing_publication_material 'Bruker SHELXTL'
_computing_structure_refinement 'SHELXL-2014/7 (Sheldrick, 2014)'
_computing_structure_solution 'Bruker SHELXTL 2014/4'
_diffrn_ambient_temperature 88(2)
_diffrn_measured_fraction_theta_full 1.000
_diffrn_measured_fraction_theta_max 0.969
_diffrn_measurement_device_type 'Bruker SMART APEX II CCD'
_diffrn_measurement_method '\f and \w scans'
_diffrn_radiation_type MoK\a
_diffrn_radiation_wavelength 0.71073
_diffrn_reflns_av_R_equivalents 0.0182
_diffrn_reflns_av_unetI/netI 0.0148
_diffrn_reflns_Laue_measured_fraction_full 1.000
_diffrn_reflns_Laue_measured_fraction_max 0.969
_diffrn_reflns_limit_h_max 7
_diffrn_reflns_limit_h_min -7
_diffrn_reflns_limit_k_max 18
_diffrn_reflns_limit_k_min -18
_diffrn_reflns_limit_l_max 21
_diffrn_reflns_limit_l_min -21
_diffrn_reflns_number 15307
_diffrn_reflns_point_group_measured_fraction_full 1.000
_diffrn_reflns_point_group_measured_fraction_max 0.949
_diffrn_reflns_theta_full 25.500
_diffrn_reflns_theta_max 29.100
_diffrn_reflns_theta_min 1.958
_diffrn_source 'fine-focus sealed tube'
_exptl_absorpt_coefficient_mu 0.106
_exptl_absorpt_correction_T_max 0.8621
_exptl_absorpt_correction_T_min 0.8471
_exptl_absorpt_correction_type multi-scan
_exptl_absorpt_process_details 'Bruker SADABS 2014/5'
_exptl_crystal_colour colorless
_exptl_crystal_density_diffrn 1.305
_exptl_crystal_density_meas ?
_exptl_crystal_density_method not_measured
_exptl_crystal_description prism
_exptl_crystal_F_000 512
_exptl_crystal_size_max 0.336
_exptl_crystal_size_mid 0.204
_exptl_crystal_size_min 0.173
_refine_diff_density_max 0.239
_refine_diff_density_min -0.125
_refine_diff_density_rms 0.031
_refine_ls_abs_structure_details
; 
 Flack x determined using 1209 quotients [(I+)-(I-)]/[(I+)+(I-)] 
 (Parsons, Flack and Wagner, Acta Cryst. B69 (2013) 249-259). 
;
_refine_ls_abs_structure_Flack -0.1(2)
_refine_ls_extinction_method none
_refine_ls_goodness_of_fit_ref 1.062
_refine_ls_hydrogen_treatment refall
_refine_ls_matrix_type full
_refine_ls_number_parameters 210
_refine_ls_number_reflns 3138
_refine_ls_number_restraints 0
_refine_ls_restrained_S_all 1.062
_refine_ls_R_factor_all 0.0270
_refine_ls_R_factor_gt 0.0253
_refine_ls_shift/su_max 0.001
_refine_ls_shift/su_mean 0.000
_refine_ls_structure_factor_coef Fsqd
_refine_ls_weighting_details 'w=1/[\s^2^(Fo^2^)+(0.0385P)^2^+0.1114P] where P=(Fo^2^+2Fc^2^)/3'
_refine_ls_weighting_scheme calc
_refine_ls_wR_factor_gt 0.0640
_refine_ls_wR_factor_ref 0.0650
_reflns_Friedel_coverage 0.682
_reflns_Friedel_fraction_full 1.000
_reflns_Friedel_fraction_max 0.920
_reflns_number_gt 3011
_reflns_number_total 3138
_reflns_threshold_expression 'I > 2\s(I)'
_cod_data_source_file jo8b00270_si_002.cif
_cod_data_source_block gaw1
_cod_depositor_comments
;
The following automatic conversions were performed:

data item '_exptl_crystal_density_meas' value 'not_measured' was
changed to '?' -- the value is perceived as not measured.

Automatic conversion script
Id: cif_fix_values 6909 2019-04-08 15:41:33Z antanas 
;
_cod_database_code 4034902
_shelx_shelxl_version_number 2014/7
_shelx_space_group_comment
; 
The symmetry employed for this shelxl refinement is uniquely defined 
by the following loop, which should always be used as a source of 
symmetry information in preference to the above space-group names. 
They are only intended as comments. 
;
_shelx_estimated_absorpt_t_min 0.965
_shelx_estimated_absorpt_t_max 0.982

loop_
_space_group_symop_operation_xyz
'x, y, z'
'-x+1/2, -y, z+1/2'
'-x, y+1/2, -z+1/2'
'x+1/2, -y+1/2, -z'

loop_
_atom_site_label
_atom_site_type_symbol
_atom_site_fract_x
_atom_site_fract_y
_atom_site_fract_z
_atom_site_U_iso_or_equiv
_atom_site_adp_type
_atom_site_occupancy
_atom_site_site_symmetry_order
_atom_site_calc_flag
O1 O 0.27087(17) 0.55777(6) 1.03476(5) 0.01810(19) Uani 1 1 d
O2 O 0.59936(19) 0.48007(7) 0.98822(6) 0.0244(2) Uani 1 1 d
O3 O 0.64480(16) 0.71214(6) 0.82448(5) 0.01759(19) Uani 1 1 d
O4 O 0.94364(17) 0.64298(7) 0.74675(6) 0.0237(2) Uani 1 1 d
O5 O 0.81923(15) 0.80079(6) 0.73413(5) 0.01633(19) Uani 1 1 d
N1 N 0.6499(2) 0.62797(7) 0.87349(6) 0.0173(2) Uani 1 1 d
N2 N 0.1575(2) 0.76678(9) 0.92381(7) 0.0243(2) Uani 1 1 d
C1 C 0.0268(3) 0.51130(12) 1.15027(9) 0.0262(3) Uani 1 1 d
C2 C 0.2417(3) 0.48347(10) 1.10005(9) 0.0249(3) Uani 1 1 d
C3 C 0.4590(2) 0.54588(9) 0.98613(8) 0.0169(2) Uani 1 1 d
C4 C 0.4736(2) 0.62955(9) 0.92453(7) 0.0155(2) Uani 1 1 d
C5 C 0.8246(2) 0.71166(9) 0.76428(8) 0.0161(2) Uani 1 1 d
C6 C 0.9699(2) 0.82777(9) 0.66058(7) 0.0159(2) Uani 1 1 d
C7 C 1.2303(3) 0.80914(12) 0.67966(10) 0.0264(3) Uani 1 1 d
C8 C 0.8821(3) 0.77127(10) 0.58499(9) 0.0237(3) Uani 1 1 d
C9 C 0.9183(3) 0.93584(10) 0.65237(9) 0.0231(3) Uani 1 1 d
C10 C 0.2969(2) 0.70606(9) 0.92563(7) 0.0169(2) Uani 1 1 d
H1A H 0.001(4) 0.4621(15) 1.1963(12) 0.036(5) Uiso 1 1 d
H1B H -0.109(4) 0.5088(15) 1.1134(13) 0.047(6) Uiso 1 1 d
H1C H 0.050(3) 0.5740(15) 1.1767(10) 0.030(5) Uiso 1 1 d
H2A H 0.385(4) 0.4857(13) 1.1340(12) 0.031(5) Uiso 1 1 d
H2B H 0.222(3) 0.4222(13) 1.0715(10) 0.029(4) Uiso 1 1 d
H7A H 1.270(4) 0.7381(15) 0.6815(11) 0.035(5) Uiso 1 1 d
H7B H 1.275(4) 0.8381(14) 0.7350(13) 0.042(5) Uiso 1 1 d
H7C H 1.324(4) 0.8396(15) 0.6373(13) 0.045(6) Uiso 1 1 d
H8A H 0.715(4) 0.7853(12) 0.5766(11) 0.027(4) Uiso 1 1 d
H8B H 0.904(4) 0.7022(14) 0.5918(12) 0.040(5) Uiso 1 1 d
H8C H 0.969(3) 0.7950(13) 0.5367(11) 0.027(4) Uiso 1 1 d
H9A H 0.746(4) 0.9445(13) 0.6473(11) 0.033(5) Uiso 1 1 d
H9B H 0.995(3) 0.9606(13) 0.6003(12) 0.030(5) Uiso 1 1 d
H9C H 0.976(3) 0.9736(14) 0.7012(11) 0.032(5) Uiso 1 1 d

loop_
_atom_site_aniso_label
_atom_site_aniso_U_11
_atom_site_aniso_U_22
_atom_site_aniso_U_33
_atom_site_aniso_U_23
_atom_site_aniso_U_13
_atom_site_aniso_U_12
O1 0.0222(4) 0.0166(4) 0.0155(4) 0.0030(3) 0.0034(3) -0.0010(4)
O2 0.0300(5) 0.0206(4) 0.0225(5) 0.0043(4) 0.0057(4) 0.0067(4)
O3 0.0187(4) 0.0152(4) 0.0188(4) 0.0049(3) 0.0051(3) 0.0026(3)
O4 0.0286(5) 0.0182(4) 0.0244(5) 0.0027(4) 0.0095(4) 0.0064(4)
O5 0.0177(4) 0.0151(4) 0.0162(4) 0.0022(3) 0.0042(3) 0.0007(3)
N1 0.0202(5) 0.0148(5) 0.0170(5) 0.0031(4) 0.0012(4) -0.0001(4)
N2 0.0234(6) 0.0281(6) 0.0214(5) 0.0030(5) 0.0039(5) 0.0059(5)
C1 0.0248(7) 0.0328(7) 0.0210(7) 0.0037(6) 0.0049(6) -0.0068(6)
C2 0.0351(8) 0.0203(6) 0.0192(6) 0.0064(5) 0.0068(6) 0.0005(6)
C3 0.0212(6) 0.0156(5) 0.0139(5) 0.0003(4) 0.0000(5) -0.0019(5)
C4 0.0185(6) 0.0142(5) 0.0139(5) -0.0007(4) -0.0005(4) -0.0006(5)
C5 0.0162(5) 0.0173(5) 0.0148(5) -0.0001(4) 0.0015(4) -0.0009(5)
C6 0.0143(5) 0.0186(6) 0.0148(5) 0.0017(5) 0.0028(4) -0.0013(4)
C7 0.0144(6) 0.0341(8) 0.0308(7) 0.0075(6) -0.0007(5) -0.0019(5)
C8 0.0276(7) 0.0262(6) 0.0174(6) -0.0029(5) 0.0007(5) 0.0008(6)
C9 0.0274(7) 0.0178(6) 0.0242(7) 0.0039(5) 0.0054(6) -0.0025(5)
C10 0.0179(6) 0.0193(6) 0.0135(5) 0.0015(4) 0.0024(4) -0.0014(5)

loop_
_atom_type_symbol
_atom_type_description
_atom_type_scat_dispersion_real
_atom_type_scat_dispersion_imag
_atom_type_scat_source
C C 0.0033 0.0016 'International Tables Vol C Tables 4.2.6.8 and 6.1.1.4'
H H 0.0000 0.0000 'International Tables Vol C Tables 4.2.6.8 and 6.1.1.4'
N N 0.0061 0.0033 'International Tables Vol C Tables 4.2.6.8 and 6.1.1.4'
O O 0.0106 0.0060 'International Tables Vol C Tables 4.2.6.8 and 6.1.1.4'

loop_
_geom_angle_atom_site_label_1
_geom_angle_atom_site_label_2
_geom_angle_atom_site_label_3
_geom_angle
C3 O1 C2 114.95(10)
N1 O3 C5 111.61(9)
C5 O5 C6 120.34(9)
C4 N1 O3 109.09(10)
O1 C2 C1 107.13(11)
O2 C3 O1 127.12(11)
O2 C3 C4 123.45(12)
O1 C3 C4 109.43(10)
N1 C4 C10 123.49(11)
N1 C4 C3 116.27(11)
C10 C4 C3 120.24(11)
O4 C5 O5 131.47(12)
O4 C5 O3 125.10(11)
O5 C5 O3 103.41(9)
O5 C6 C9 101.58(10)
O5 C6 C8 108.37(10)
C9 C6 C8 111.52(11)
O5 C6 C7 110.35(10)
C9 C6 C7 111.52(11)
C8 C6 C7 112.88(12)
N2 C10 C4 177.84(13)

loop_
_geom_bond_atom_site_label_1
_geom_bond_atom_site_label_2
_geom_bond_distance
O1 C3 1.3241(16)
O1 C2 1.4670(15)
O2 C3 1.1993(16)
O3 N1 1.3941(13)
O3 C5 1.3971(14)
O4 C5 1.1886(15)
O5 C5 1.3128(15)
O5 C6 1.4965(14)
N1 C4 1.2854(16)
N2 C10 1.1438(17)
C1 C2 1.502(2)
C3 C4 1.5134(17)
C4 C10 1.4453(17)
C6 C9 1.5140(19)
C6 C8 1.5180(18)
C6 C7 1.5195(18)

loop_
_geom_torsion_atom_site_label_1
_geom_torsion_atom_site_label_2
_geom_torsion_atom_site_label_3
_geom_torsion_atom_site_label_4
_geom_torsion
C5 O3 N1 C4 -176.44(10)
C3 O1 C2 C1 177.81(12)
C2 O1 C3 O2 2.90(19)
C2 O1 C3 C4 -177.44(10)
O3 N1 C4 C10 2.62(16)
O3 N1 C4 C3 -176.77(10)
O2 C3 C4 N1 -0.88(18)
O1 C3 C4 N1 179.45(11)
O2 C3 C4 C10 179.70(12)
O1 C3 C4 C10 0.03(16)
C6 O5 C5 O4 5.0(2)
C6 O5 C5 O3 -173.45(9)
N1 O3 C5 O4 11.54(17)
N1 O3 C5 O5 -169.89(9)
C5 O5 C6 C9 -176.46(11)
C5 O5 C6 C8 65.98(14)
C5 O5 C6 C7 -58.08(15)
